data_7112637
loop_
_publ_author_name
'Erik Wachtler'
'Robert Gericke'
'Lyuben Zhechkov'
'Thomas Heine'
'Thorsten Langer'
'Birgit Gerke'
'Rainer Pottgen'
'Jorg Wagler'

_publ_section_title
;
 Pyridine-2-thiolate bridged tin-palladium complexes with Sn(PdN2Cl2),
 Sn(PdN2S2), Sn(PdN2C2) and Sn(Pd2N4) skeletons
;
_journal_name_full Chem.Commun.
_journal_page_first 5382
_journal_paper_doi 10.1039/C3CC47912A
_journal_volume 50
_journal_year 2014
_chemical_formula_moiety 'C28 H23 Cl2 N2 P Pd S2 Sn'
_chemical_formula_sum 'C28 H23 Cl2 N2 P Pd S2 Sn'
_chemical_formula_weight 778.56
_chemical_name_systematic
;
 ?
;
_space_group_IT_number 2
_symmetry_cell_setting triclinic
_symmetry_space_group_name_Hall '-P 1'
_symmetry_space_group_name_H-M 'P -1'
_atom_sites_solution_hydrogens geom
_atom_sites_solution_primary direct
_atom_sites_solution_secondary difmap
_audit_creation_method SHELXL-97
_cell_angle_alpha 82.183(3)
_cell_angle_beta 75.922(3)
_cell_angle_gamma 60.174(3)
_cell_formula_units_Z 2
_cell_length_a 11.9426(4)
_cell_length_b 11.9476(4)
_cell_length_c 12.0757(4)
_cell_measurement_reflns_used 24097
_cell_measurement_temperature 200(2)
_cell_measurement_theta_max 32.39
_cell_measurement_theta_min 1.76
_cell_volume 1449.67(10)
_computing_cell_refinement 'STOE X-AREA'
_computing_data_collection 'STOE X-AREA'
_computing_data_reduction 'STOE X-RED'
_computing_molecular_graphics 'ORTEP32 (Farugia)'
_computing_publication_material 'Ciftab (Sheldrick)'
_computing_structure_refinement 'SHELXL-97 (Sheldrick, 1997)'
_computing_structure_solution 'SHELXS-97 (Sheldrick, 1990)'
_diffrn_ambient_temperature 200(2)
_diffrn_measured_fraction_theta_full 0.996
_diffrn_measured_fraction_theta_max 0.996
_diffrn_measurement_device_type 'STOE IPDS 2'
_diffrn_measurement_method 'omega scans'
_diffrn_radiation_monochromator graphite
_diffrn_radiation_source 'fine-focus sealed tube'
_diffrn_radiation_type MoK\a
_diffrn_radiation_wavelength 0.71073
_diffrn_reflns_av_R_equivalents 0.0602
_diffrn_reflns_av_sigmaI/netI 0.0408
_diffrn_reflns_limit_h_max 16
_diffrn_reflns_limit_h_min -17
_diffrn_reflns_limit_k_max 17
_diffrn_reflns_limit_k_min -17
_diffrn_reflns_limit_l_max 17
_diffrn_reflns_limit_l_min -17
_diffrn_reflns_number 32803
_diffrn_reflns_theta_full 32.00
_diffrn_reflns_theta_max 32.00
_diffrn_reflns_theta_min 1.74
_exptl_absorpt_coefficient_mu 1.887
_exptl_absorpt_correction_T_max 0.8473
_exptl_absorpt_correction_T_min 0.6371
_exptl_absorpt_correction_type integration
_exptl_absorpt_process_details xshape
_exptl_crystal_colour yellow
_exptl_crystal_density_diffrn 1.784
_exptl_crystal_density_method 'not measured'
_exptl_crystal_description plate
_exptl_crystal_F_000 764
_exptl_crystal_size_max 0.30
_exptl_crystal_size_mid 0.25
_exptl_crystal_size_min 0.15
_refine_diff_density_max 1.041
_refine_diff_density_min -1.293
_refine_diff_density_rms 0.124
_refine_ls_extinction_coef 0.0048(4)
_refine_ls_extinction_expression Fc^*^=kFc[1+0.001xFc^2^\l^3^/sin(2\q)]^-1/4^
_refine_ls_extinction_method SHELXL
_refine_ls_goodness_of_fit_ref 1.067
_refine_ls_hydrogen_treatment constr
_refine_ls_matrix_type full
_refine_ls_number_parameters 335
_refine_ls_number_reflns 10015
_refine_ls_number_restraints 0
_refine_ls_restrained_S_all 1.067
_refine_ls_R_factor_all 0.0441
_refine_ls_R_factor_gt 0.0343
_refine_ls_shift/su_max 0.002
_refine_ls_shift/su_mean 0.000
_refine_ls_structure_factor_coef Fsqd
_refine_ls_weighting_details 'calc w=1/[\s^2^(Fo^2^)+(0.0393P)^2^+1.5059P] where P=(Fo^2^+2Fc^2^)/3'
_refine_ls_weighting_scheme calc
_refine_ls_wR_factor_gt 0.0849
_refine_ls_wR_factor_ref 0.0894
_reflns_number_gt 8529
_reflns_number_total 10015
_reflns_threshold_expression >2sigma(I)
_cod_data_source_file c3cc47912a.txt
_cod_data_source_block ew117_01
_cod_original_cell_volume 1449.67(8)
_cod_database_code 7112637

loop_
_symmetry_equiv_pos_as_xyz
'x, y, z'
'-x, -y, -z'

loop_
_atom_site_label
_atom_site_type_symbol
_atom_site_fract_x
_atom_site_fract_y
_atom_site_fract_z
_atom_site_U_iso_or_equiv
_atom_site_adp_type
_atom_site_occupancy
_atom_site_symmetry_multiplicity
_atom_site_calc_flag
_atom_site_refinement_flags
Pd1 Pd 0.167488(15) 0.240456(16) 0.706695(13) 0.01996(5) Uani 1 1 d .
Sn1 Sn -0.033441(14) 0.240590(15) 0.685821(13) 0.02112(5) Uani 1 1 d .
S1 S 0.12443(7) 0.19229(7) 0.90118(5) 0.02967(13) Uani 1 1 d .
S2 S 0.20121(7) 0.29414(8) 0.51482(5) 0.03429(15) Uani 1 1 d .
P1 P 0.36687(5) 0.22336(6) 0.72127(5) 0.02012(10) Uani 1 1 d .
Cl1 Cl -0.05842(9) 0.06704(8) 0.64543(7) 0.04397(17) Uani 1 1 d .
Cl2 Cl -0.24831(6) 0.41852(7) 0.71252(6) 0.03778(15) Uani 1 1 d .
N1 N -0.0921(2) 0.1907(2) 0.87695(18) 0.0243(4) Uani 1 1 d .
N2 N -0.0186(2) 0.2938(2) 0.49455(18) 0.0281(4) Uani 1 1 d .
C1 C -0.0158(2) 0.1767(2) 0.94809(19) 0.0237(4) Uani 1 1 d .
C2 C -0.0456(3) 0.1452(2) 1.0657(2) 0.0308(5) Uani 1 1 d .
H2 H 0.0079 0.1377 1.1160 0.037 Uiso 1 1 calc R
C3 C -0.1523(3) 0.1260(3) 1.1051(2) 0.0367(6) Uani 1 1 d .
H3 H -0.1727 0.1030 1.1829 0.044 Uiso 1 1 calc R
C4 C -0.2301(3) 0.1404(3) 1.0305(3) 0.0368(6) Uani 1 1 d .
H4 H -0.3050 0.1281 1.0564 0.044 Uiso 1 1 calc R
C5 C -0.1970(3) 0.1731(3) 0.9173(2) 0.0314(5) Uani 1 1 d .
H5 H -0.2511 0.1835 0.8664 0.038 Uiso 1 1 calc R
C6 C 0.0800(2) 0.3181(3) 0.4449(2) 0.0258(4) Uani 1 1 d .
C7 C 0.0903(3) 0.3624(3) 0.3298(2) 0.0352(6) Uani 1 1 d .
H7 H 0.1593 0.3819 0.2956 0.042 Uiso 1 1 calc R
C8 C 0.0020(3) 0.3775(3) 0.2674(2) 0.0398(7) Uani 1 1 d .
H8 H 0.0093 0.4065 0.1901 0.048 Uiso 1 1 calc R
C9 C -0.0980(3) 0.3495(3) 0.3195(2) 0.0398(7) Uani 1 1 d .
H9 H -0.1602 0.3576 0.2784 0.048 Uiso 1 1 calc R
C10 C -0.1056(3) 0.3095(3) 0.4328(2) 0.0374(6) Uani 1 1 d .
H10 H -0.1757 0.2923 0.4689 0.045 Uiso 1 1 calc R
C11 C 0.3519(2) 0.3419(2) 0.8133(2) 0.0232(4) Uani 1 1 d .
C12 C 0.2382(2) 0.4048(2) 0.8965(2) 0.0265(4) Uani 1 1 d .
H12 H 0.1671 0.3876 0.9034 0.032 Uiso 1 1 calc R
C13 C 0.2266(3) 0.4925(2) 0.9700(2) 0.0316(5) Uani 1 1 d .
H13 H 0.1486 0.5337 1.0265 0.038 Uiso 1 1 calc R
C14 C 0.3272(3) 0.5192(3) 0.9607(3) 0.0365(6) Uani 1 1 d .
H14 H 0.3204 0.5775 1.0114 0.044 Uiso 1 1 calc R
C15 C 0.4394(3) 0.4599(3) 0.8765(3) 0.0404(7) Uani 1 1 d .
H15 H 0.5088 0.4796 0.8687 0.048 Uiso 1 1 calc R
C16 C 0.4522(3) 0.3720(3) 0.8030(2) 0.0339(6) Uani 1 1 d .
H16 H 0.5299 0.3326 0.7458 0.041 Uiso 1 1 calc R
C17 C 0.4727(2) 0.2366(2) 0.58839(19) 0.0227(4) Uani 1 1 d .
C18 C 0.5926(3) 0.1323(3) 0.5444(2) 0.0342(6) Uani 1 1 d .
H18 H 0.6217 0.0506 0.5825 0.041 Uiso 1 1 calc R
C19 C 0.6705(3) 0.1487(3) 0.4427(3) 0.0463(8) Uani 1 1 d .
H19 H 0.7532 0.0778 0.4124 0.056 Uiso 1 1 calc R
C20 C 0.6282(3) 0.2668(3) 0.3860(3) 0.0405(7) Uani 1 1 d .
H20 H 0.6817 0.2764 0.3170 0.049 Uiso 1 1 calc R
C21 C 0.5094(3) 0.3703(3) 0.4291(2) 0.0339(5) Uani 1 1 d .
H21 H 0.4805 0.4517 0.3906 0.041 Uiso 1 1 calc R
C22 C 0.4313(2) 0.3547(3) 0.5301(2) 0.0282(5) Uani 1 1 d .
H22 H 0.3485 0.4259 0.5595 0.034 Uiso 1 1 calc R
C23 C 0.4688(2) 0.0661(2) 0.7803(2) 0.0270(5) Uani 1 1 d .
C24 C 0.4626(3) -0.0386(3) 0.7501(3) 0.0408(7) Uani 1 1 d .
H24 H 0.4034 -0.0257 0.7034 0.049 Uiso 1 1 calc R
C25 C 0.5430(4) -0.1623(3) 0.7882(4) 0.0575(10) Uani 1 1 d .
H25 H 0.5399 -0.2341 0.7665 0.069 Uiso 1 1 calc R
C26 C 0.6260(4) -0.1799(4) 0.8566(3) 0.0646(13) Uani 1 1 d .
H26 H 0.6792 -0.2641 0.8842 0.077 Uiso 1 1 calc R
C27 C 0.6337(4) -0.0776(4) 0.8860(4) 0.0682(13) Uani 1 1 d .
H27 H 0.6932 -0.0915 0.9327 0.082 Uiso 1 1 calc R
C28 C 0.5550(3) 0.0464(4) 0.8479(3) 0.0467(8) Uani 1 1 d .
H28 H 0.5606 0.1172 0.8684 0.056 Uiso 1 1 calc R

loop_
_atom_site_aniso_label
_atom_site_aniso_U_11
_atom_site_aniso_U_22
_atom_site_aniso_U_33
_atom_site_aniso_U_23
_atom_site_aniso_U_13
_atom_site_aniso_U_12
Pd1 0.01480(8) 0.02765(9) 0.01820(8) 0.00139(6) -0.00403(6) -0.01095(6)
Sn1 0.01562(7) 0.02904(8) 0.02011(7) 0.00064(5) -0.00337(5) -0.01220(6)
S1 0.0329(3) 0.0437(3) 0.0226(3) 0.0096(2) -0.0113(2) -0.0261(3)
S2 0.0241(3) 0.0656(5) 0.0200(2) 0.0056(3) -0.0049(2) -0.0281(3)
P1 0.0145(2) 0.0250(3) 0.0207(2) -0.00077(19) -0.00439(19) -0.0090(2)
Cl1 0.0589(5) 0.0469(4) 0.0403(4) -0.0080(3) -0.0065(3) -0.0359(4)
Cl2 0.0201(3) 0.0403(3) 0.0383(3) 0.0070(3) -0.0030(2) -0.0069(2)
N1 0.0201(8) 0.0258(9) 0.0263(9) 0.0014(7) -0.0023(7) -0.0121(7)
N2 0.0203(9) 0.0433(12) 0.0246(9) 0.0014(8) -0.0075(7) -0.0174(9)
C1 0.0271(10) 0.0204(9) 0.0201(9) 0.0010(7) -0.0002(8) -0.0113(8)
C2 0.0400(14) 0.0265(11) 0.0198(10) 0.0010(8) 0.0010(9) -0.0149(10)
C3 0.0446(15) 0.0271(12) 0.0283(12) 0.0005(9) 0.0092(11) -0.0174(11)
C4 0.0308(13) 0.0317(13) 0.0394(14) 0.0011(11) 0.0095(11) -0.0164(11)
C5 0.0230(11) 0.0325(12) 0.0357(13) 0.0029(10) 0.0022(9) -0.0155(10)
C6 0.0208(10) 0.0361(12) 0.0187(9) 0.0006(8) -0.0040(8) -0.0127(9)
C7 0.0299(12) 0.0542(17) 0.0214(11) 0.0061(11) -0.0063(9) -0.0214(12)
C8 0.0350(14) 0.0582(19) 0.0229(11) 0.0061(12) -0.0104(10) -0.0198(13)
C9 0.0344(14) 0.0615(19) 0.0279(12) 0.0033(12) -0.0162(11) -0.0232(14)
C10 0.0298(13) 0.0602(18) 0.0296(12) 0.0037(12) -0.0127(10) -0.0254(13)
C11 0.0190(9) 0.0279(10) 0.0223(10) -0.0014(8) -0.0054(8) -0.0103(8)
C12 0.0208(10) 0.0251(10) 0.0289(11) 0.0002(8) -0.0019(8) -0.0093(8)
C13 0.0321(12) 0.0232(10) 0.0313(12) -0.0051(9) -0.0004(10) -0.0089(9)
C14 0.0447(16) 0.0347(13) 0.0357(14) -0.0066(11) -0.0077(12) -0.0222(12)
C15 0.0386(15) 0.0533(18) 0.0428(15) -0.0112(13) -0.0055(12) -0.0310(14)
C16 0.0281(12) 0.0497(16) 0.0309(12) -0.0111(11) 0.0010(10) -0.0246(12)
C17 0.0164(9) 0.0307(11) 0.0215(9) -0.0032(8) -0.0021(7) -0.0118(8)
C18 0.0222(11) 0.0331(13) 0.0356(13) -0.0039(10) 0.0027(10) -0.0077(10)
C19 0.0281(13) 0.0499(18) 0.0437(17) -0.0108(14) 0.0122(12) -0.0123(13)
C20 0.0358(14) 0.0598(19) 0.0293(13) -0.0070(12) 0.0074(11) -0.0302(14)
C21 0.0339(13) 0.0439(15) 0.0302(12) 0.0042(11) -0.0048(10) -0.0255(12)
C22 0.0213(10) 0.0314(12) 0.0291(11) 0.0009(9) -0.0030(9) -0.0119(9)
C23 0.0192(10) 0.0291(11) 0.0251(10) 0.0032(9) -0.0037(8) -0.0072(9)
C24 0.0300(13) 0.0296(13) 0.0560(19) 0.0027(12) -0.0069(12) -0.0110(11)
C25 0.0437(18) 0.0301(15) 0.073(3) 0.0079(16) 0.0027(18) -0.0077(13)
C26 0.051(2) 0.0426(18) 0.0467(19) 0.0166(15) -0.0006(16) 0.0090(16)
C27 0.050(2) 0.066(3) 0.048(2) 0.0053(18) -0.0262(17) 0.0075(19)
C28 0.0360(15) 0.0508(18) 0.0423(16) 0.0000(14) -0.0218(13) -0.0070(14)

loop_
_atom_type_symbol
_atom_type_description
_atom_type_scat_dispersion_real
_atom_type_scat_dispersion_imag
_atom_type_scat_source
C C 0.0033 0.0016 'International Tables Vol C Tables 4.2.6.8 and 6.1.1.4'
H H 0.0000 0.0000 'International Tables Vol C Tables 4.2.6.8 and 6.1.1.4'
N N 0.0061 0.0033 'International Tables Vol C Tables 4.2.6.8 and 6.1.1.4'
S S 0.1246 0.1234 'International Tables Vol C Tables 4.2.6.8 and 6.1.1.4'
Cl Cl 0.1484 0.1585 'International Tables Vol C Tables 4.2.6.8 and 6.1.1.4'
Sn Sn -0.6537 1.4246 'International Tables Vol C Tables 4.2.6.8 and 6.1.1.4'
Pd Pd -0.9988 1.0072 'International Tables Vol C Tables 4.2.6.8 and 6.1.1.4'
P P 0.1023 0.0942 'International Tables Vol C Tables 4.2.6.8 and 6.1.1.4'

loop_
_geom_angle_atom_site_label_1
_geom_angle_atom_site_label_2
_geom_angle_atom_site_label_3
_geom_angle
S2 Pd1 S1 177.69(3)
S2 Pd1 P1 91.13(2)
S1 Pd1 P1 90.67(2)
S2 Pd1 Sn1 88.409(17)
S1 Pd1 Sn1 89.917(17)
P1 Pd1 Sn1 175.411(16)
N2 Sn1 N1 167.48(7)
N2 Sn1 Cl2 86.37(6)
N1 Sn1 Cl2 85.40(5)
N2 Sn1 Cl1 87.53(6)
N1 Sn1 Cl1 85.46(6)
Cl2 Sn1 Cl1 104.75(3)
N2 Sn1 Pd1 97.22(5)
N1 Sn1 Pd1 95.26(5)
Cl2 Sn1 Pd1 126.10(2)
Cl1 Sn1 Pd1 129.08(2)
C1 S1 Pd1 114.85(9)
C6 S2 Pd1 115.44(8)
C23 P1 C17 104.26(11)
C23 P1 C11 105.90(12)
C17 P1 C11 103.50(11)
C23 P1 Pd1 110.12(9)
C17 P1 Pd1 116.85(8)
C11 P1 Pd1 115.11(8)
C5 N1 C1 119.1(2)
C5 N1 Sn1 122.65(19)
C1 N1 Sn1 118.25(15)
C6 N2 C10 118.9(2)
C6 N2 Sn1 116.03(16)
C10 N2 Sn1 124.93(18)
N1 C1 C2 121.1(2)
N1 C1 S1 121.71(17)
C2 C1 S1 117.2(2)
C3 C2 C1 119.1(3)
C3 C2 H2 120.5
C1 C2 H2 120.5
C2 C3 C4 119.2(3)
C2 C3 H3 120.4
C4 C3 H3 120.4
C3 C4 C5 119.0(3)
C3 C4 H4 120.5
C5 C4 H4 120.5
N1 C5 C4 122.6(3)
N1 C5 H5 118.7
C4 C5 H5 118.7
N2 C6 C7 120.0(2)
N2 C6 S2 122.54(18)
C7 C6 S2 117.41(19)
C8 C7 C6 120.7(3)
C8 C7 H7 119.6
C6 C7 H7 119.6
C7 C8 C9 118.5(3)
C7 C8 H8 120.8
C9 C8 H8 120.8
C8 C9 C10 118.6(3)
C8 C9 H9 120.7
C10 C9 H9 120.7
N2 C10 C9 123.3(3)
N2 C10 H10 118.4
C9 C10 H10 118.4
C16 C11 C12 118.0(2)
C16 C11 P1 121.55(18)
C12 C11 P1 120.48(18)
C11 C12 C13 121.3(2)
C11 C12 H12 119.4
C13 C12 H12 119.4
C14 C13 C12 120.2(2)
C14 C13 H13 119.9
C12 C13 H13 119.9
C13 C14 C15 119.1(3)
C13 C14 H14 120.4
C15 C14 H14 120.4
C14 C15 C16 121.2(3)
C14 C15 H15 119.4
C16 C15 H15 119.4
C11 C16 C15 120.2(2)
C11 C16 H16 119.9
C15 C16 H16 119.9
C18 C17 C22 119.3(2)
C18 C17 P1 121.7(2)
C22 C17 P1 118.92(17)
C17 C18 C19 119.2(3)
C17 C18 H18 120.4
C19 C18 H18 120.4
C20 C19 C18 120.8(3)
C20 C19 H19 119.6
C18 C19 H19 119.6
C21 C20 C19 120.3(3)
C21 C20 H20 119.9
C19 C20 H20 119.9
C20 C21 C22 119.3(3)
C20 C21 H21 120.4
C22 C21 H21 120.4
C17 C22 C21 121.2(2)
C17 C22 H22 119.4
C21 C22 H22 119.4
C28 C23 C24 119.6(3)
C28 C23 P1 123.0(2)
C24 C23 P1 117.4(2)
C25 C24 C23 120.0(4)
C25 C24 H24 120.0
C23 C24 H24 120.0
C26 C25 C24 119.7(4)
C26 C25 H25 120.1
C24 C25 H25 120.1
C25 C26 C27 120.7(3)
C25 C26 H26 119.7
C27 C26 H26 119.7
C26 C27 C28 120.4(4)
C26 C27 H27 119.8
C28 C27 H27 119.8
C23 C28 C27 119.6(4)
C23 C28 H28 120.2
C27 C28 H28 120.2

loop_
_geom_bond_atom_site_label_1
_geom_bond_atom_site_label_2
_geom_bond_distance
Pd1 S2 2.3110(6)
Pd1 S1 2.3347(6)
Pd1 P1 2.3351(6)
Pd1 Sn1 2.4722(2)
Sn1 N2 2.299(2)
Sn1 N1 2.330(2)
Sn1 Cl2 2.3591(7)
Sn1 Cl1 2.3638(7)
S1 C1 1.727(2)
S2 C6 1.734(3)
P1 C23 1.817(2)
P1 C17 1.828(2)
P1 C11 1.831(2)
N1 C5 1.336(3)
N1 C1 1.337(3)
N2 C6 1.334(3)
N2 C10 1.348(3)
C1 C2 1.423(3)
C2 C3 1.367(4)
C2 H2 0.9500
C3 C4 1.382(5)
C3 H3 0.9500
C4 C5 1.387(4)
C4 H4 0.9500
C5 H5 0.9500
C6 C7 1.418(3)
C7 C8 1.368(4)
C7 H7 0.9500
C8 C9 1.381(4)
C8 H8 0.9500
C9 C10 1.383(4)
C9 H9 0.9500
C10 H10 0.9500
C11 C16 1.387(3)
C11 C12 1.394(3)
C12 C13 1.399(4)
C12 H12 0.9500
C13 C14 1.364(4)
C13 H13 0.9500
C14 C15 1.386(4)
C14 H14 0.9500
C15 C16 1.393(4)
C15 H15 0.9500
C16 H16 0.9500
C17 C18 1.386(3)
C17 C22 1.391(4)
C18 C19 1.405(4)
C18 H18 0.9500
C19 C20 1.382(5)
C19 H19 0.9500
C20 C21 1.373(4)
C20 H20 0.9500
C21 C22 1.396(4)
C21 H21 0.9500
C22 H22 0.9500
C23 C28 1.377(4)
C23 C24 1.391(4)
C24 C25 1.391(4)
C24 H24 0.9500
C25 C26 1.362(7)
C25 H25 0.9500
C26 C27 1.369(7)
C26 H26 0.9500
C27 C28 1.389(5)
C27 H27 0.9500
C28 H28 0.9500

loop_
_geom_torsion_atom_site_label_1
_geom_torsion_atom_site_label_2
_geom_torsion_atom_site_label_3
_geom_torsion_atom_site_label_4
_geom_torsion
S2 Pd1 Sn1 N2 -0.05(6)
S1 Pd1 Sn1 N2 178.36(6)
S2 Pd1 Sn1 N1 -178.95(5)
S1 Pd1 Sn1 N1 -0.54(5)
S2 Pd1 Sn1 Cl2 -90.82(3)
S1 Pd1 Sn1 Cl2 87.59(3)
S2 Pd1 Sn1 Cl1 92.63(3)
S1 Pd1 Sn1 Cl1 -88.96(3)
P1 Pd1 S1 C1 -175.16(9)
Sn1 Pd1 S1 C1 0.29(9)
P1 Pd1 S2 C6 178.38(11)
Sn1 Pd1 S2 C6 2.95(10)
S2 Pd1 P1 C23 -125.47(9)
S1 Pd1 P1 C23 55.98(9)
S2 Pd1 P1 C17 -6.82(9)
S1 Pd1 P1 C17 174.63(9)
S2 Pd1 P1 C11 114.93(9)
S1 Pd1 P1 C11 -63.62(9)
N2 Sn1 N1 C5 7.4(5)
Cl2 Sn1 N1 C5 56.46(19)
Cl1 Sn1 N1 C5 -48.77(19)
Pd1 Sn1 N1 C5 -177.65(19)
N2 Sn1 N1 C1 -174.0(3)
Cl2 Sn1 N1 C1 -124.87(17)
Cl1 Sn1 N1 C1 129.91(17)
Pd1 Sn1 N1 C1 1.03(17)
N1 Sn1 N2 C6 171.2(3)
Cl2 Sn1 N2 C6 122.22(19)
Cl1 Sn1 N2 C6 -132.82(19)
Pd1 Sn1 N2 C6 -3.7(2)
N1 Sn1 N2 C10 -4.4(5)
Cl2 Sn1 N2 C10 -53.5(2)
Cl1 Sn1 N2 C10 51.5(2)
Pd1 Sn1 N2 C10 -179.4(2)
C5 N1 C1 C2 -0.8(3)
Sn1 N1 C1 C2 -179.50(17)
C5 N1 C1 S1 177.72(18)
Sn1 N1 C1 S1 -1.0(3)
Pd1 S1 C1 N1 0.4(2)
Pd1 S1 C1 C2 178.98(16)
N1 C1 C2 C3 1.6(4)
S1 C1 C2 C3 -176.9(2)
C1 C2 C3 C4 -1.4(4)
C2 C3 C4 C5 0.5(4)
C1 N1 C5 C4 -0.2(4)
Sn1 N1 C5 C4 178.4(2)
C3 C4 C5 N1 0.4(4)
C10 N2 C6 C7 1.4(4)
Sn1 N2 C6 C7 -174.6(2)
C10 N2 C6 S2 -177.1(2)
Sn1 N2 C6 S2 6.9(3)
Pd1 S2 C6 N2 -7.0(3)
Pd1 S2 C6 C7 174.48(19)
N2 C6 C7 C8 -1.8(4)
S2 C6 C7 C8 176.8(3)
C6 C7 C8 C9 0.5(5)
C7 C8 C9 C10 1.0(5)
C6 N2 C10 C9 0.2(5)
Sn1 N2 C10 C9 175.8(3)
C8 C9 C10 N2 -1.4(5)
C23 P1 C11 C16 79.0(2)
C17 P1 C11 C16 -30.3(3)
Pd1 P1 C11 C16 -159.1(2)
C23 P1 C11 C12 -100.8(2)
C17 P1 C11 C12 149.8(2)
Pd1 P1 C11 C12 21.1(2)
C16 C11 C12 C13 -1.9(4)
P1 C11 C12 C13 177.9(2)
C11 C12 C13 C14 0.5(4)
C12 C13 C14 C15 1.2(5)
C13 C14 C15 C16 -1.4(5)
C12 C11 C16 C15 1.7(4)
P1 C11 C16 C15 -178.1(2)
C14 C15 C16 C11 -0.1(5)
C23 P1 C17 C18 9.8(2)
C11 P1 C17 C18 120.4(2)
Pd1 P1 C17 C18 -111.9(2)
C23 P1 C17 C22 -170.3(2)
C11 P1 C17 C22 -59.7(2)
Pd1 P1 C17 C22 67.9(2)
C22 C17 C18 C19 1.0(4)
P1 C17 C18 C19 -179.2(3)
C17 C18 C19 C20 -0.7(5)
C18 C19 C20 C21 0.4(5)
C19 C20 C21 C22 -0.5(5)
C18 C17 C22 C21 -1.0(4)
P1 C17 C22 C21 179.1(2)
C20 C21 C22 C17 0.8(4)
C17 P1 C23 C28 86.0(3)
C11 P1 C23 C28 -22.8(3)
Pd1 P1 C23 C28 -147.9(2)
C17 P1 C23 C24 -90.8(2)
C11 P1 C23 C24 160.4(2)
Pd1 P1 C23 C24 35.3(2)
C28 C23 C24 C25 0.0(5)
P1 C23 C24 C25 176.9(3)
C23 C24 C25 C26 1.1(5)
C24 C25 C26 C27 -1.7(6)
C25 C26 C27 C28 1.1(7)
C24 C23 C28 C27 -0.6(5)
P1 C23 C28 C27 -177.3(3)
C26 C27 C28 C23 0.0(6)
